data_7029073
loop_
_publ_author_name
'Molon, Mariusz'
'Gemel, Christian'
'Fischer, Roland A.'

_publ_section_title
;
 Organogallium- and organozinc-rich palladium and platinum clusters.
;
_journal_issue 8
_journal_name_full 'Dalton transactions (Cambridge, England : 2003)'
_journal_page_first 3114
_journal_page_last 3120
_journal_paper_doi 10.1039/c3dt53003e
_journal_volume 43
_journal_year 2014
_chemical_formula_moiety '4(C6 H18 Ga3 P2 Pt2), 10(C10 H15), C20 H27 '
_chemical_formula_sum 'C144 H249 Ga12 P8 Pt8'
_chemical_formula_weight 4625.55
_chemical_name_systematic
; 
 ? 
;
_space_group_IT_number 11
_symmetry_cell_setting monoclinic
_symmetry_space_group_name_Hall '-P 2yb'
_symmetry_space_group_name_H-M 'P 1 21/m 1'
_atom_sites_solution_hydrogens geom
_atom_sites_solution_primary direct
_atom_sites_solution_secondary difmap
_audit_creation_method SHELXL-97
_cell_angle_alpha 90.00
_cell_angle_beta 103.664(3)
_cell_angle_gamma 90.00
_cell_formula_units_Z 1
_cell_length_a 17.9964(6)
_cell_length_b 15.2155(4)
_cell_length_c 18.3239(4)
_cell_measurement_reflns_used 200
_cell_measurement_temperature 105(2)
_cell_measurement_theta_max 25.00
_cell_measurement_theta_min 3.03
_cell_volume 4875.5(2)
_computing_cell_refinement 'CrysAlis RED 1.171.13, Oxford Diffraction'
_computing_data_collection 'CrysAlis CCD 1.171.13, Oxford Diffraction'
_computing_data_reduction 'CrysAlis RED 1.171.13, Oxford Diffraction'
_computing_molecular_graphics SHELXL-97
_computing_publication_material SHELXL-97
_computing_structure_refinement 'SHELXL-97 (Sheldrick, 1997)'
_computing_structure_solution 'SHELXS-97 (Sheldrick, 1990)'
_diffrn_ambient_temperature 105(2)
_diffrn_measured_fraction_theta_full 0.997
_diffrn_measured_fraction_theta_max 0.997
_diffrn_measurement_device_type 'Sapphire2-CCD, Oxford Diffraction'
_diffrn_measurement_method '560 images at 1.0 deg. in \w and 25 sec.'
_diffrn_radiation_monochromator graphite
_diffrn_radiation_source 'Enhance (Mo) X-ray Source'
_diffrn_radiation_type MoK\a
_diffrn_radiation_wavelength 0.71073
_diffrn_reflns_av_R_equivalents 0.0883
_diffrn_reflns_av_sigmaI/netI 0.0938
_diffrn_reflns_limit_h_max 21
_diffrn_reflns_limit_h_min -21
_diffrn_reflns_limit_k_max 18
_diffrn_reflns_limit_k_min -17
_diffrn_reflns_limit_l_max 21
_diffrn_reflns_limit_l_min -21
_diffrn_reflns_number 36232
_diffrn_reflns_theta_full 25.00
_diffrn_reflns_theta_max 25.00
_diffrn_reflns_theta_min 3.03
_exptl_absorpt_coefficient_mu 7.439
_exptl_absorpt_correction_T_max 0.7307
_exptl_absorpt_correction_T_min 0.2977
_exptl_absorpt_correction_type empirical
_exptl_absorpt_process_details sadabs
_exptl_crystal_colour yellow
_exptl_crystal_density_diffrn 1.575
_exptl_crystal_density_method 'not measured'
_exptl_crystal_description prism
_exptl_crystal_F_000 2229
_exptl_crystal_size_max 0.22
_exptl_crystal_size_mid 0.11
_exptl_crystal_size_min 0.05
_platon_squeeze_details
;
;
_refine_diff_density_max 1.812
_refine_diff_density_min -2.718
_refine_diff_density_rms 0.194
_refine_ls_extinction_method none
_refine_ls_goodness_of_fit_ref 0.957
_refine_ls_hydrogen_treatment constr
_refine_ls_matrix_type full
_refine_ls_number_parameters 433
_refine_ls_number_reflns 8910
_refine_ls_number_restraints 60
_refine_ls_restrained_S_all 0.965
_refine_ls_R_factor_all 0.0862
_refine_ls_R_factor_gt 0.0492
_refine_ls_shift/su_max 0.001
_refine_ls_shift/su_mean 0.000
_refine_ls_structure_factor_coef Fsqd
_refine_ls_weighting_details 'calc w=1/[\s^2^(Fo^2^)+(0.0471P)^2^+0.0000P] where P=(Fo^2^+2Fc^2^)/3'
_refine_ls_weighting_scheme calc
_refine_ls_wR_factor_gt 0.0990
_refine_ls_wR_factor_ref 0.1114
_reflns_number_gt 5999
_reflns_number_total 8910
_reflns_threshold_expression >2sigma(I)
_cod_data_source_file c3dt53003e.txt
_cod_data_source_block 1b
_cod_original_sg_symbol_H-M 'P 21/m '
_cod_database_code 7029073

loop_
_symmetry_equiv_pos_as_xyz
'x, y, z'
'-x, y+1/2, -z'
'-x, -y, -z'
'x, -y-1/2, z'

loop_
_atom_site_label
_atom_site_type_symbol
_atom_site_fract_x
_atom_site_fract_y
_atom_site_fract_z
_atom_site_U_iso_or_equiv
_atom_site_adp_type
_atom_site_occupancy
_atom_site_symmetry_multiplicity
_atom_site_calc_flag
_atom_site_refinement_flags
Pt1 Pt 0.17878(3) 0.2500 0.01728(3) 0.02706(15) Uani 1 2 d S
C1 C 0.3338(9) 0.4742(8) -0.0061(7) 0.064(4) Uani 1 1 d .
P1 P 0.0898(2) 0.2500 -0.09050(19) 0.0338(9) Uani 1 2 d S
Ga1 Ga 0.27091(7) 0.37220(8) 0.05322(6) 0.0402(3) Uani 1 1 d .
Pt3 Pt 0.71104(3) 0.2500 0.50987(3) 0.02825(15) Uani 1 2 d S
C3 C 0.2337(8) 0.5241(8) 0.0433(7) 0.061(4) Uani 1 1 d .
P3 P 0.9074(2) 0.2500 0.3683(2) 0.0346(9) Uani 1 2 d S
Ga3 Ga 0.72512(7) 0.37270(7) 0.42488(6) 0.0362(3) Uani 1 1 d .
Pt2 Pt 0.28295(3) 0.2500 0.14462(3) 0.03198(16) Uani 1 2 d S
C2 C 0.2559(8) 0.4971(7) -0.0239(6) 0.048(3) Uani 1 1 d .
P2 P 0.3731(3) 0.2500 0.2514(2) 0.0463(11) Uani 1 2 d S
Ga2 Ga 0.14360(9) 0.2500 0.13863(8) 0.0297(4) Uani 1 2 d S
Pt4 Pt 0.81717(3) 0.2500 0.43322(3) 0.02650(15) Uani 1 2 d S
C4 C 0.2988(8) 0.5159(8) 0.1019(6) 0.059(4) Uani 1 1 d .
P4 P 0.6189(2) 0.2500 0.57266(19) 0.0385(10) Uani 1 2 d S
Ga4 Ga 0.84990(9) 0.2500 0.57113(7) 0.0286(4) Uani 1 2 d S
C6 C 0.3765(11) 0.4443(11) -0.0596(9) 0.115(6) Uani 1 1 d U
H6A H 0.3424 0.4114 -0.1000 0.172 Uiso 1 1 calc R
H6B H 0.4185 0.4062 -0.0341 0.172 Uiso 1 1 calc R
H6C H 0.3973 0.4952 -0.0809 0.172 Uiso 1 1 calc R
C5 C 0.3594(7) 0.4874(8) 0.0731(7) 0.057(3) Uani 1 1 d U
C7 C 0.2027(9) 0.4993(9) -0.1003(6) 0.082(5) Uani 1 1 d .
H7A H 0.2010 0.5590 -0.1207 0.123 Uiso 1 1 calc R
H7B H 0.1513 0.4819 -0.0964 0.123 Uiso 1 1 calc R
H7C H 0.2209 0.4585 -0.1336 0.123 Uiso 1 1 calc R
C19 C 0.3764(9) 0.3403(10) 0.3150(8) 0.097(5) Uani 1 1 d U
H19A H 0.4076 0.3241 0.3646 0.145 Uiso 1 1 calc R
H19B H 0.3244 0.3546 0.3191 0.145 Uiso 1 1 calc R
H19C H 0.3990 0.3916 0.2962 0.145 Uiso 1 1 calc R
C9 C 0.3009(13) 0.5389(12) 0.1827(8) 0.145(9) Uani 1 1 d .
H9A H 0.2757 0.5956 0.1846 0.218 Uiso 1 1 calc R
H9B H 0.3542 0.5426 0.2114 0.218 Uiso 1 1 calc R
H9C H 0.2743 0.4933 0.2045 0.218 Uiso 1 1 calc R
C8 C 0.1554(11) 0.5529(15) 0.0508(10) 0.146(9) Uani 1 1 d .
H8A H 0.1610 0.5955 0.0919 0.219 Uiso 1 1 calc R
H8B H 0.1268 0.5017 0.0616 0.219 Uiso 1 1 calc R
H8C H 0.1278 0.5803 0.0038 0.219 Uiso 1 1 calc R
C13 C 0.0121(9) 0.2500 0.1455(8) 0.038(4) Uani 1 2 d S
C12 C 0.0463(6) 0.3251(6) 0.1825(6) 0.037(3) Uani 1 1 d .
C11 C 0.1041(6) 0.2973(6) 0.2449(5) 0.034(2) Uani 1 1 d U
C10 C 0.4393(10) 0.4744(11) 0.1178(9) 0.107(6) Uani 1 1 d U
H10A H 0.4663 0.4349 0.0907 0.161 Uiso 1 1 calc R
H10B H 0.4384 0.4487 0.1666 0.161 Uiso 1 1 calc R
H10C H 0.4656 0.5313 0.1255 0.161 Uiso 1 1 calc R
C18 C 0.1231(10) 0.2500 -0.1775(7) 0.052(5) Uani 1 2 d S
H18A H 0.0789 0.2517 -0.2207 0.079 Uiso 1 2 calc SR
H18B H 0.1528 0.1966 -0.1799 0.079 Uiso 0.50 1 calc PR
H18C H 0.1552 0.3017 -0.1785 0.079 Uiso 0.50 1 calc PR
C17 C 0.0243(7) 0.3419(7) -0.1080(6) 0.050(3) Uani 1 1 d .
H17A H -0.0110 0.3348 -0.1573 0.076 Uiso 1 1 calc R
H17B H 0.0532 0.3966 -0.1073 0.076 Uiso 1 1 calc R
H17C H -0.0047 0.3440 -0.0691 0.076 Uiso 1 1 calc R
C16 C -0.0542(8) 0.2500 0.0761(8) 0.051(4) Uani 1 2 d S
H16A H -0.0447 0.2061 0.0402 0.076 Uiso 0.50 1 calc PR
H16B H -0.0587 0.3083 0.0527 0.076 Uiso 0.50 1 calc PR
H16C H -0.1017 0.2356 0.0907 0.076 Uiso 0.50 1 calc PR
C15 C 0.0249(8) 0.4181(7) 0.1617(7) 0.067(4) Uani 1 1 d .
H15A H 0.0158 0.4250 0.1071 0.100 Uiso 1 1 calc R
H15B H 0.0665 0.4571 0.1865 0.100 Uiso 1 1 calc R
H15C H -0.0217 0.4332 0.1778 0.100 Uiso 1 1 calc R
C14 C 0.1543(7) 0.3558(8) 0.3003(6) 0.056(3) Uani 1 1 d .
H14A H 0.1773 0.4002 0.2737 0.084 Uiso 1 1 calc R
H14B H 0.1948 0.3209 0.3326 0.084 Uiso 1 1 calc R
H14C H 0.1239 0.3850 0.3311 0.084 Uiso 1 1 calc R
C21 C 0.7679(7) 0.5191(7) 0.4347(6) 0.047(3) Uani 1 1 d .
C20 C 0.4715(10) 0.2500 0.2425(10) 0.062(5) Uani 1 2 d S
H20A H 0.5057 0.2371 0.2914 0.094 Uiso 0.50 1 calc PR
H20B H 0.4840 0.3078 0.2251 0.094 Uiso 0.50 1 calc PR
H20C H 0.4778 0.2050 0.2061 0.094 Uiso 0.50 1 calc PR
C24 C 0.6409(8) 0.4925(8) 0.4080(10) 0.070(4) Uani 1 1 d .
C23 C 0.6666(8) 0.4832(7) 0.3418(7) 0.059(4) Uani 1 1 d .
C22 C 0.7447(7) 0.5004(6) 0.3582(5) 0.034(3) Uani 1 1 d .
C40 C 0.5202(9) 0.2500 0.5151(9) 0.062(5) Uani 1 2 d S
H40A H 0.4845 0.2539 0.5479 0.093 Uiso 0.50 1 calc PR
H40B H 0.5107 0.1956 0.4858 0.093 Uiso 0.50 1 calc PR
H40C H 0.5128 0.3005 0.4810 0.093 Uiso 0.50 1 calc PR
C39 C 0.6122(8) 0.3425(9) 0.6349(7) 0.076(4) Uani 1 1 d .
H39A H 0.6078 0.3975 0.6063 0.114 Uiso 1 1 calc R
H39B H 0.6582 0.3444 0.6761 0.114 Uiso 1 1 calc R
H39C H 0.5670 0.3351 0.6554 0.114 Uiso 1 1 calc R
C38 C 0.8750(11) 0.2500 0.2662(7) 0.057(5) Uani 1 2 d S
H38A H 0.8596 0.1904 0.2487 0.086 Uiso 0.50 1 calc PR
H38B H 0.9166 0.2699 0.2441 0.086 Uiso 0.50 1 calc PR
H38C H 0.8312 0.2898 0.2510 0.086 Uiso 0.50 1 calc PR
C37 C 0.9728(7) 0.1569(8) 0.3827(6) 0.059(3) Uani 1 1 d .
H37A H 0.9439 0.1025 0.3685 0.088 Uiso 1 1 calc R
H37B H 0.9999 0.1539 0.4358 0.088 Uiso 1 1 calc R
H37C H 1.0099 0.1641 0.3517 0.088 Uiso 1 1 calc R
C36 C 1.0485(10) 0.2500 0.6025(8) 0.057(5) Uani 1 2 d S
H36A H 1.0553 0.1910 0.5837 0.086 Uiso 0.25 1 calc PR
H36B H 1.0946 0.2671 0.6400 0.086 Uiso 0.25 1 calc PR
H36C H 1.0393 0.2919 0.5607 0.086 Uiso 0.25 1 calc PR
C35 C 0.9695(8) 0.4180(7) 0.6509(7) 0.066(4) Uani 1 1 d .
H35A H 0.9780 0.4256 0.6004 0.100 Uiso 1 1 calc R
H35B H 1.0166 0.4319 0.6884 0.100 Uiso 1 1 calc R
H35C H 0.9286 0.4576 0.6575 0.100 Uiso 1 1 calc R
C34 C 0.8384(7) 0.3543(9) 0.7287(6) 0.073(4) Uani 1 1 d .
H34A H 0.8325 0.4110 0.7026 0.109 Uiso 1 1 calc R
H34B H 0.8610 0.3636 0.7823 0.109 Uiso 1 1 calc R
H34C H 0.7881 0.3265 0.7224 0.109 Uiso 1 1 calc R
C33 C 0.9824(9) 0.2500 0.6374(7) 0.033(4) Uani 1 2 d S
C32 C 0.9467(6) 0.3238(6) 0.6609(5) 0.034(3) Uani 1 1 d .
C31 C 0.8890(6) 0.2965(6) 0.6967(5) 0.037(3) Uani 1 1 d U
C30 C 0.7078(12) 0.5321(12) 0.5491(10) 0.131(7) Uani 1 1 d U
H30A H 0.7137 0.5949 0.5609 0.196 Uiso 1 1 calc R
H30B H 0.7515 0.4998 0.5793 0.196 Uiso 1 1 calc R
H30C H 0.6605 0.5106 0.5605 0.196 Uiso 1 1 calc R
C29 C 0.5598(12) 0.4838(12) 0.4187(10) 0.136(7) Uani 1 1 d U
H29A H 0.5251 0.4684 0.3707 0.205 Uiso 1 1 calc R
H29B H 0.5439 0.5398 0.4366 0.205 Uiso 1 1 calc R
H29C H 0.5583 0.4377 0.4556 0.205 Uiso 1 1 calc R
C28 C 0.6166(11) 0.4614(11) 0.2671(9) 0.118(6) Uani 1 1 d U
H28A H 0.5950 0.5155 0.2418 0.176 Uiso 1 1 calc R
H28B H 0.5750 0.4228 0.2738 0.176 Uiso 1 1 calc R
H28C H 0.6468 0.4313 0.2366 0.176 Uiso 1 1 calc R
C27 C 0.7954(10) 0.5018(9) 0.3039(7) 0.093(6) Uani 1 1 d .
H27A H 0.7718 0.5379 0.2604 0.139 Uiso 1 1 calc R
H27B H 0.8023 0.4417 0.2874 0.139 Uiso 1 1 calc R
H27C H 0.8453 0.5266 0.3286 0.139 Uiso 1 1 calc R
C26 C 0.8499(10) 0.5378(11) 0.4737(9) 0.110(6) Uani 1 1 d U
H26A H 0.8806 0.4845 0.4739 0.165 Uiso 1 1 calc R
H26B H 0.8527 0.5562 0.5256 0.165 Uiso 1 1 calc R
H26C H 0.8699 0.5848 0.4471 0.165 Uiso 1 1 calc R
C25 C 0.7042(10) 0.5180(8) 0.4654(8) 0.072(5) Uani 1 1 d .

loop_
_atom_site_aniso_label
_atom_site_aniso_U_11
_atom_site_aniso_U_22
_atom_site_aniso_U_33
_atom_site_aniso_U_23
_atom_site_aniso_U_13
_atom_site_aniso_U_12
Pt1 0.0238(3) 0.0390(3) 0.0165(2) 0.000 0.0009(2) 0.000
C1 0.080(12) 0.054(8) 0.075(9) 0.019(6) 0.052(9) 0.003(8)
P1 0.035(3) 0.040(2) 0.0224(17) 0.000 -0.0007(17) 0.000
Ga1 0.0372(8) 0.0562(8) 0.0256(5) 0.0044(5) 0.0042(5) -0.0159(6)
Pt3 0.0259(4) 0.0426(3) 0.0167(2) 0.000 0.0060(2) 0.000
C3 0.057(10) 0.077(9) 0.049(7) 0.010(6) 0.013(7) 0.010(8)
P3 0.036(3) 0.042(2) 0.0302(19) 0.000 0.0168(18) 0.000
Ga3 0.0384(8) 0.0450(7) 0.0265(5) 0.0099(5) 0.0102(5) 0.0113(6)
Pt2 0.0246(4) 0.0535(4) 0.0165(3) 0.000 0.0022(2) 0.000
C2 0.055(9) 0.049(7) 0.042(6) 0.005(5) 0.013(6) -0.013(7)
P2 0.026(3) 0.083(3) 0.0247(19) 0.000 -0.0055(17) 0.000
Ga2 0.0267(10) 0.0390(9) 0.0250(7) 0.000 0.0093(7) 0.000
Pt4 0.0276(4) 0.0342(3) 0.0193(3) 0.000 0.0089(2) 0.000
C4 0.067(10) 0.062(8) 0.041(7) -0.005(6) -0.001(7) 0.014(7)
P4 0.027(2) 0.067(3) 0.0208(18) 0.000 0.0048(16) 0.000
Ga4 0.0282(10) 0.0360(9) 0.0197(7) 0.000 0.0022(6) 0.000
C6 0.116(8) 0.121(7) 0.115(7) 0.010(5) 0.043(5) 0.000(5)
C5 0.035(7) 0.053(6) 0.075(7) 0.008(6) -0.003(6) -0.017(5)
C7 0.118(15) 0.086(10) 0.034(7) 0.016(6) 0.004(8) -0.028(10)
C19 0.078(9) 0.124(9) 0.077(7) -0.040(7) -0.005(7) 0.018(7)
C9 0.22(3) 0.133(15) 0.054(10) -0.040(10) -0.016(12) 0.065(16)
C8 0.110(18) 0.23(2) 0.117(15) 0.062(15) 0.062(13) 0.089(17)
C13 0.038(10) 0.041(9) 0.045(9) 0.000 0.032(8) 0.000
C12 0.036(7) 0.037(7) 0.050(6) -0.003(5) 0.030(6) -0.005(5)
C11 0.032(6) 0.050(5) 0.027(5) -0.014(4) 0.018(4) 0.002(4)
C10 0.099(7) 0.104(7) 0.114(7) 0.009(5) 0.017(5) -0.008(5)
C18 0.042(12) 0.085(13) 0.028(8) 0.000 0.004(8) 0.000
C17 0.043(8) 0.049(7) 0.047(7) 0.004(5) -0.014(6) 0.012(6)
C16 0.017(9) 0.098(13) 0.040(9) 0.000 0.011(7) 0.000
C15 0.063(10) 0.049(8) 0.094(10) -0.005(7) 0.030(8) 0.011(7)
C14 0.046(9) 0.072(8) 0.052(7) -0.020(6) 0.018(6) -0.005(7)
C21 0.045(8) 0.056(7) 0.035(6) -0.005(5) -0.001(6) -0.027(6)
C20 0.049(13) 0.060(12) 0.076(12) 0.000 0.008(10) 0.000
C24 0.037(9) 0.028(7) 0.151(15) 0.031(8) 0.034(10) 0.012(6)
C23 0.061(10) 0.037(7) 0.057(8) 0.015(6) -0.028(7) -0.007(7)
C22 0.046(8) 0.027(6) 0.029(5) 0.006(4) 0.006(5) 0.006(5)
C40 0.030(11) 0.105(14) 0.053(10) 0.000 0.013(9) 0.000
C39 0.065(11) 0.106(11) 0.069(9) -0.018(8) 0.038(8) 0.000(9)
C38 0.068(14) 0.083(12) 0.026(8) 0.000 0.022(8) 0.000
C37 0.049(9) 0.079(9) 0.059(8) -0.001(6) 0.034(7) 0.018(7)
C36 0.049(13) 0.093(13) 0.031(8) 0.000 0.013(8) 0.000
C35 0.063(10) 0.047(8) 0.085(9) -0.016(6) 0.009(8) -0.002(7)
C34 0.040(9) 0.127(12) 0.048(7) -0.054(8) 0.004(6) 0.001(8)
C33 0.033(10) 0.039(9) 0.024(7) 0.000 -0.001(6) 0.000
C32 0.029(7) 0.035(6) 0.030(5) -0.006(4) -0.011(5) -0.007(5)
C31 0.034(5) 0.047(4) 0.025(4) -0.010(3) -0.002(3) 0.004(4)
C30 0.156(11) 0.128(10) 0.123(10) -0.032(8) 0.062(8) -0.024(8)
C29 0.132(9) 0.130(8) 0.149(8) 0.012(5) 0.036(5) 0.003(5)
C28 0.118(8) 0.113(7) 0.114(7) 0.014(5) 0.011(5) -0.013(5)
C27 0.152(17) 0.075(9) 0.076(10) 0.030(8) 0.075(11) 0.014(11)
C26 0.100(10) 0.125(9) 0.097(8) 0.023(7) 0.009(7) -0.037(8)
C25 0.110(14) 0.047(8) 0.081(10) -0.032(7) 0.065(10) -0.025(8)

loop_
_atom_type_symbol
_atom_type_description
_atom_type_scat_dispersion_real
_atom_type_scat_dispersion_imag
_atom_type_scat_source
C C 0.0033 0.0016 'International Tables Vol C Tables 4.2.6.8 and 6.1.1.4'
H H 0.0000 0.0000 'International Tables Vol C Tables 4.2.6.8 and 6.1.1.4'
P P 0.1023 0.0942 'International Tables Vol C Tables 4.2.6.8 and 6.1.1.4'
Ga Ga 0.2307 1.6083 'International Tables Vol C Tables 4.2.6.8 and 6.1.1.4'
Pt Pt -1.7033 8.3905 'International Tables Vol C Tables 4.2.6.8 and 6.1.1.4'

loop_
_geom_angle_atom_site_label_1
_geom_angle_atom_site_label_2
_geom_angle_atom_site_label_3
_geom_angle
_geom_angle_site_symmetry_1
_geom_angle_site_symmetry_3
P1 Pt1 Ga2 121.19(11) . .
P1 Pt1 Ga1 122.12(6) . .
Ga2 Pt1 Ga1 93.38(4) . .
P1 Pt1 Ga1 122.12(6) . 4_565
Ga2 Pt1 Ga1 93.38(4) . 4_565
Ga1 Pt1 Ga1 97.42(6) . 4_565
P1 Pt1 Pt2 179.66(11) . .
Ga2 Pt1 Pt2 58.47(4) . .
Ga1 Pt1 Pt2 58.04(3) . .
Ga1 Pt1 Pt2 58.04(3) 4_565 .
C2 C1 C5 105.4(11) . .
C2 C1 C6 125.3(14) . .
C5 C1 C6 129.3(15) . .
C2 C1 Ga1 73.0(7) . .
C5 C1 Ga1 72.3(6) . .
C6 C1 Ga1 119.8(10) . .
C17 P1 C17 101.4(8) 4_565 .
C17 P1 C18 100.3(5) 4_565 .
C17 P1 C18 100.3(5) . .
C17 P1 Pt1 117.3(3) 4_565 .
C17 P1 Pt1 117.3(3) . .
C18 P1 Pt1 117.2(6) . .
C1 Ga1 C5 35.6(4) . .
C1 Ga1 C2 34.9(4) . .
C5 Ga1 C2 57.6(4) . .
C1 Ga1 C4 58.6(4) . .
C5 Ga1 C4 34.3(4) . .
C2 Ga1 C4 57.5(4) . .
C1 Ga1 C3 58.8(4) . .
C5 Ga1 C3 57.2(5) . .
C2 Ga1 C3 35.3(4) . .
C4 Ga1 C3 34.0(4) . .
C1 Ga1 Pt1 138.0(4) . .
C5 Ga1 Pt1 173.5(3) . .
C2 Ga1 Pt1 118.3(3) . .
C4 Ga1 Pt1 149.6(4) . .
C3 Ga1 Pt1 123.1(3) . .
C1 Ga1 Pt2 147.0(4) . .
C5 Ga1 Pt2 120.6(3) . .
C2 Ga1 Pt2 174.1(3) . .
C4 Ga1 Pt2 117.5(3) . .
C3 Ga1 Pt2 138.7(3) . .
Pt1 Ga1 Pt2 64.03(3) . .
P4 Pt3 Ga3 121.48(5) . 4_565
P4 Pt3 Ga3 121.48(5) . .
Ga3 Pt3 Ga3 97.55(5) 4_565 .
P4 Pt3 Ga4 123.89(10) . .
Ga3 Pt3 Ga4 92.44(4) 4_565 .
Ga3 Pt3 Ga4 92.44(4) . .
P4 Pt3 Pt4 178.76(10) . .
Ga3 Pt3 Pt4 57.94(3) 4_565 .
Ga3 Pt3 Pt4 57.94(3) . .
Ga4 Pt3 Pt4 57.36(4) . .
C4 C3 C2 106.3(12) . .
C4 C3 C8 125.9(13) . .
C2 C3 C8 127.8(13) . .
C4 C3 Ga1 71.8(7) . .
C2 C3 Ga1 70.2(7) . .
C8 C3 Ga1 121.4(12) . .
C37 P3 C37 102.1(9) . 4_565
C37 P3 C38 100.9(5) . .
C37 P3 C38 100.9(5) 4_565 .
C37 P3 Pt4 116.8(4) . .
C37 P3 Pt4 116.8(4) 4_565 .
C38 P3 Pt4 116.8(6) . .
C24 Ga3 C23 34.8(5) . .
C24 Ga3 C21 57.5(5) . .
C23 Ga3 C21 57.2(4) . .
C24 Ga3 C22 57.6(4) . .
C23 Ga3 C22 34.3(4) . .
C21 Ga3 C22 34.4(3) . .
C24 Ga3 C25 34.6(5) . .
C23 Ga3 C25 57.2(5) . .
C21 Ga3 C25 34.2(4) . .
C22 Ga3 C25 56.9(4) . .
C24 Ga3 Pt4 175.3(4) . .
C23 Ga3 Pt4 140.5(4) . .
C21 Ga3 Pt4 120.5(3) . .
C22 Ga3 Pt4 118.2(3) . .
C25 Ga3 Pt4 146.1(4) . .
C24 Ga3 Pt3 120.6(4) . .
C23 Ga3 Pt3 148.2(4) . .
C21 Ga3 Pt3 138.2(2) . .
C22 Ga3 Pt3 172.6(2) . .
C25 Ga3 Pt3 117.0(3) . .
Pt4 Ga3 Pt3 63.91(3) . .
P2 Pt2 Ga1 121.55(6) . 4_565
P2 Pt2 Ga1 121.55(6) . .
Ga1 Pt2 Ga1 97.27(5) 4_565 .
P2 Pt2 Ga2 123.84(12) . .
Ga1 Pt2 Ga2 92.52(4) 4_565 .
Ga1 Pt2 Ga2 92.52(4) . .
P2 Pt2 Pt1 178.90(12) . .
Ga1 Pt2 Pt1 57.93(3) 4_565 .
Ga1 Pt2 Pt1 57.93(3) . .
Ga2 Pt2 Pt1 57.26(4) . .
C1 C2 C3 109.5(11) . .
C1 C2 C7 127.2(12) . .
C3 C2 C7 123.1(13) . .
C1 C2 Ga1 72.1(7) . .
C3 C2 Ga1 74.4(7) . .
C7 C2 Ga1 122.6(8) . .
C19 P2 C19 100.0(11) . 4_565
C19 P2 C20 100.1(7) . .
C19 P2 C20 100.1(7) 4_565 .
C19 P2 Pt2 118.5(5) . .
C19 P2 Pt2 118.5(5) 4_565 .
C20 P2 Pt2 116.4(6) . .
C11 Ga2 C11 35.9(5) . 4_565
C11 Ga2 C12 58.3(3) . 4_565
C11 Ga2 C12 34.9(3) 4_565 4_565
C11 Ga2 C12 34.9(3) . .
C11 Ga2 C12 58.3(3) 4_565 .
C12 Ga2 C12 57.3(5) 4_565 .
C11 Ga2 C13 57.3(4) . .
C11 Ga2 C13 57.3(4) 4_565 .
C12 Ga2 C13 33.9(3) 4_565 .
C12 Ga2 C13 33.9(3) . .
C11 Ga2 Pt1 161.7(2) . .
C11 Ga2 Pt1 161.7(2) 4_565 .
C12 Ga2 Pt1 132.3(3) 4_565 .
C12 Ga2 Pt1 132.3(3) . .
C13 Ga2 Pt1 121.1(3) . .
C11 Ga2 Pt2 117.7(3) . .
C11 Ga2 Pt2 117.7(3) 4_565 .
C12 Ga2 Pt2 143.1(3) 4_565 .
C12 Ga2 Pt2 143.1(3) . .
C13 Ga2 Pt2 174.6(3) . .
Pt1 Ga2 Pt2 64.27(4) . .
P3 Pt4 Ga4 121.45(11) . .
P3 Pt4 Ga3 121.88(5) . 4_565
Ga4 Pt4 Ga3 93.32(4) . 4_565
P3 Pt4 Ga3 121.88(5) . .
Ga4 Pt4 Ga3 93.32(4) . .
Ga3 Pt4 Ga3 97.84(6) 4_565 .
P3 Pt4 Pt3 179.93(10) . .
Ga4 Pt4 Pt3 58.48(4) . .
Ga3 Pt4 Pt3 58.15(3) 4_565 .
Ga3 Pt4 Pt3 58.15(3) . .
C5 C4 C3 109.2(11) . .
C5 C4 C9 127.1(14) . .
C3 C4 C9 123.7(14) . .
C5 C4 Ga1 71.6(7) . .
C3 C4 Ga1 74.2(7) . .
C9 C4 Ga1 122.4(10) . .
C39 P4 C39 100.4(9) . 4_565
C39 P4 C40 99.2(6) . .
C39 P4 C40 99.2(6) 4_565 .
C39 P4 Pt3 119.1(4) . .
C39 P4 Pt3 119.1(4) 4_565 .
C40 P4 Pt3 116.1(5) . .
C31 Ga4 C31 35.1(5) . 4_565
C31 Ga4 C32 34.8(3) . .
C31 Ga4 C32 57.6(3) 4_565 .
C31 Ga4 C32 57.6(3) . 4_565
C31 Ga4 C32 34.8(3) 4_565 4_565
C32 Ga4 C32 56.4(5) . 4_565
C31 Ga4 C33 58.3(4) . .
C31 Ga4 C33 58.3(4) 4_565 .
C32 Ga4 C33 34.3(3) . .
C32 Ga4 C33 34.3(3) 4_565 .
C31 Ga4 Pt4 162.0(2) . .
C31 Ga4 Pt4 162.0(2) 4_565 .
C32 Ga4 Pt4 132.1(3) . .
C32 Ga4 Pt4 132.1(3) 4_565 .
C33 Ga4 Pt4 119.2(3) . .
C31 Ga4 Pt3 118.6(3) . .
C31 Ga4 Pt3 118.6(3) 4_565 .
C32 Ga4 Pt3 143.8(3) . .
C32 Ga4 Pt3 143.8(3) 4_565 .
C33 Ga4 Pt3 176.7(3) . .
Pt4 Ga4 Pt3 64.16(4) . .
C4 C5 C1 109.6(11) . .
C4 C5 C10 125.1(13) . .
C1 C5 C10 125.3(14) . .
C4 C5 Ga1 74.1(8) . .
C1 C5 Ga1 72.1(7) . .
C10 C5 Ga1 121.3(9) . .
C12 C13 C12 109.9(14) . 4_565
C12 C13 C16 125.0(7) . .
C12 C13 C16 125.0(7) 4_565 .
C12 C13 Ga2 72.4(8) . .
C12 C13 Ga2 72.4(8) 4_565 .
C16 C13 Ga2 122.9(9) . .
C13 C12 C11 107.7(10) . .
C13 C12 C15 126.5(11) . .
C11 C12 C15 125.8(10) . .
C13 C12 Ga2 73.6(7) . .
C11 C12 Ga2 70.7(6) . .
C15 C12 Ga2 122.3(7) . .
C12 C11 C11 107.4(6) . 4_565
C12 C11 C14 125.8(9) . .
C11 C11 C14 126.8(6) 4_565 .
C12 C11 Ga2 74.4(5) . .
C11 C11 Ga2 72.1(2) 4_565 .
C14 C11 Ga2 119.9(7) . .
C25 C21 C22 108.9(11) . .
C25 C21 C26 128.2(12) . .
C22 C21 C26 122.9(12) . .
C25 C21 Ga3 74.5(7) . .
C22 C21 Ga3 73.4(6) . .
C26 C21 Ga3 118.8(9) . .
C23 C24 C25 107.4(12) . .
C23 C24 C29 128.5(17) . .
C25 C24 C29 123.9(16) . .
C23 C24 Ga3 72.6(7) . .
C25 C24 Ga3 74.5(8) . .
C29 C24 Ga3 121.7(10) . .
C22 C23 C24 108.4(11) . .
C22 C23 C28 127.0(15) . .
C24 C23 C28 124.5(16) . .
C22 C23 Ga3 73.7(6) . .
C24 C23 Ga3 72.5(7) . .
C28 C23 Ga3 121.2(9) . .
C23 C22 C21 107.7(10) . .
C23 C22 C27 127.0(11) . .
C21 C22 C27 125.3(12) . .
C23 C22 Ga3 72.0(6) . .
C21 C22 Ga3 72.2(6) . .
C27 C22 Ga3 122.8(8) . .
C32 C33 C32 105.5(13) 4_565 .
C32 C33 C36 127.1(7) 4_565 .
C32 C33 C36 127.1(7) . .
C32 C33 Ga4 71.7(7) 4_565 .
C32 C33 Ga4 71.7(7) . .
C36 C33 Ga4 125.8(9) . .
C33 C32 C31 110.2(9) . .
C33 C32 C35 124.1(10) . .
C31 C32 C35 125.7(10) . .
C33 C32 Ga4 74.0(7) . .
C31 C32 Ga4 71.6(5) . .
C35 C32 Ga4 122.6(7) . .
C32 C31 C31 107.1(6) . 4_565
C32 C31 C34 126.5(10) . .
C31 C31 C34 126.4(7) 4_565 .
C32 C31 Ga4 73.6(5) . .
C31 C31 Ga4 72.5(2) 4_565 .
C34 C31 Ga4 119.7(7) . .
C21 C25 C24 107.4(11) . .
C21 C25 C30 123.9(15) . .
C24 C25 C30 128.3(15) . .
C21 C25 Ga3 71.3(7) . .
C24 C25 Ga3 70.9(6) . .
C30 C25 Ga3 117.8(10) . .

loop_
_geom_bond_atom_site_label_1
_geom_bond_atom_site_label_2
_geom_bond_distance
_geom_bond_site_symmetry_2
Pt1 P1 2.230(4) .
Pt1 Ga2 2.4515(15) .
Pt1 Ga1 2.4747(12) .
Pt1 Ga1 2.4747(12) 4_565
Pt1 Pt2 2.6255(7) .
C1 C2 1.405(17) .
C1 C5 1.430(17) .
C1 C6 1.454(19) .
C1 Ga1 2.335(11) .
P1 C17 1.806(10) 4_565
P1 C17 1.806(10) .
P1 C18 1.831(14) .
Ga1 C5 2.338(11) .
Ga1 C2 2.346(11) .
Ga1 C4 2.370(12) .
Ga1 C3 2.401(13) .
Ga1 Pt2 2.4775(11) .
Pt3 P4 2.230(4) .
Pt3 Ga3 2.4823(11) 4_565
Pt3 Ga3 2.4823(11) .
Pt3 Ga4 2.4859(17) .
Pt3 Pt4 2.6246(8) .
C3 C4 1.395(17) .
C3 C2 1.442(15) .
C3 C8 1.51(2) .
P3 C37 1.822(11) .
P3 C37 1.822(11) 4_565
P3 C38 1.823(14) .
P3 Pt4 2.228(4) .
Ga3 C24 2.343(12) .
Ga3 C23 2.344(10) .
Ga3 C21 2.350(10) .
Ga3 C22 2.365(9) .
Ga3 C25 2.390(12) .
Ga3 Pt4 2.4767(12) .
Pt2 P2 2.227(4) .
Pt2 Ga1 2.4775(11) 4_565
Pt2 Ga2 2.4842(17) .
C2 C7 1.497(15) .
P2 C19 1.794(13) .
P2 C19 1.794(13) 4_565
P2 C20 1.816(19) .
Ga2 C11 2.338(8) .
Ga2 C11 2.338(8) 4_565
Ga2 C12 2.385(10) 4_565
Ga2 C12 2.385(10) .
Ga2 C13 2.400(15) .
Pt4 Ga4 2.4554(14) .
Pt4 Ga3 2.4767(12) 4_565
C4 C5 1.388(17) .
C4 C9 1.514(17) .
P4 C39 1.833(12) .
P4 C39 1.833(12) 4_565
P4 C40 1.840(17) .
Ga4 C31 2.350(9) .
Ga4 C31 2.350(9) 4_565
Ga4 C32 2.377(9) .
Ga4 C32 2.377(9) 4_565
Ga4 C33 2.407(15) .
C5 C10 1.489(19) .
C13 C12 1.396(13) .
C13 C12 1.396(13) 4_565
C13 C16 1.52(2) .
C12 C11 1.417(14) .
C12 C15 1.491(14) .
C11 C11 1.440(19) 4_565
C11 C14 1.485(14) .
C21 C25 1.392(17) .
C21 C22 1.393(13) .
C21 C26 1.508(19) .
C24 C23 1.404(18) .
C24 C25 1.409(19) .
C24 C29 1.52(2) .
C23 C22 1.391(17) .
C23 C28 1.487(18) .
C22 C27 1.501(16) .
C36 C33 1.48(2) .
C35 C32 1.514(14) .
C34 C31 1.484(14) .
C33 C32 1.412(13) 4_565
C33 C32 1.412(13) .
C32 C31 1.414(14) .
C31 C31 1.416(19) 4_565
C30 C25 1.535(19) .

loop_
_platon_squeeze_void_nr
_platon_squeeze_void_average_x
_platon_squeeze_void_average_y
_platon_squeeze_void_average_z
_platon_squeeze_void_volume
_platon_squeeze_void_count_electrons
1 0.494 0.250 0.849 476.5 36.4
2 0.506 0.750 0.151 476.5 38.0
